data_2227872
loop_
_publ_author_name
'Zhou, Xin-Hui'

_publ_section_title
;
 Piperazine-1,4-diium bis(2-carboxy-1<i>H</i>-pyrazole-4-carboxylate)
 tetrahydrate
;
_journal_coeditor_code OM2361
_journal_issue 10
_journal_name_full 'Acta Crystallographica Section E'
_journal_page_first o2578
_journal_paper_doi 10.1107/S160053681003655X
_journal_volume 66
_journal_year 2010
_chemical_formula_iupac 'C4 H12 N2, 2C5 H3 N2 O4, 4H2 O'
_chemical_formula_moiety 'C4 H12 N2, 2(C5 H3 N2 O4), 4(H2 O)'
_chemical_formula_sum 'C14 H26 N6 O12'
_chemical_formula_weight 470.41
_chemical_name_systematic
;
Piperazine-1,4-diium bis(2-carboxy-1<i>H</i>-pyrazole-4-carboxylate)
tetrahydrate
;
_space_group_IT_number 14
_symmetry_cell_setting monoclinic
_symmetry_space_group_name_Hall '-P 2ybc'
_symmetry_space_group_name_H-M 'P 1 21/c 1'
_atom_sites_solution_hydrogens geom
_atom_sites_solution_primary direct
_atom_sites_solution_secondary difmap
_audit_creation_method SHELXL-97
_cell_angle_alpha 90.00
_cell_angle_beta 90.812(3)
_cell_angle_gamma 90.00
_cell_formula_units_Z 2
_cell_length_a 8.3363(13)
_cell_length_b 16.246(3)
_cell_length_c 7.3930(11)
_cell_measurement_reflns_used 1373
_cell_measurement_temperature 291(2)
_cell_measurement_theta_max 24.0
_cell_measurement_theta_min 2.7
_cell_volume 1001.1(3)
_computing_cell_refinement 'SAINT (Bruker, 2000)'
_computing_data_collection 'SMART (Bruker, 2000)'
_computing_data_reduction 'SAINT (Bruker, 2000)'
_computing_molecular_graphics 'DIAMOND (Brandenburg, 2008)'
_computing_publication_material 'SHELXTL (Sheldrick, 2008)'
_computing_structure_refinement 'SHELXTL (Sheldrick, 2008)'
_computing_structure_solution 'SHELXTL (Sheldrick, 2008)'
_diffrn_ambient_temperature 291(2)
_diffrn_measured_fraction_theta_full 0.992
_diffrn_measured_fraction_theta_max 0.992
_diffrn_measurement_device_type 'Bruker SMART APEX CCD'
_diffrn_measurement_method 'phi and omega scans'
_diffrn_radiation_monochromator graphite
_diffrn_radiation_source 'fine-focus sealed tube'
_diffrn_radiation_type MoK\a
_diffrn_radiation_wavelength 0.71073
_diffrn_reflns_av_R_equivalents 0.0507
_diffrn_reflns_av_sigmaI/netI 0.0491
_diffrn_reflns_limit_h_max 10
_diffrn_reflns_limit_h_min -10
_diffrn_reflns_limit_k_max 19
_diffrn_reflns_limit_k_min -13
_diffrn_reflns_limit_l_max 9
_diffrn_reflns_limit_l_min -8
_diffrn_reflns_number 5265
_diffrn_reflns_theta_full 26.00
_diffrn_reflns_theta_max 26.00
_diffrn_reflns_theta_min 2.44
_exptl_absorpt_coefficient_mu 0.137
_exptl_absorpt_correction_T_max 0.9838
_exptl_absorpt_correction_T_min 0.9798
_exptl_absorpt_correction_type multi-scan
_exptl_absorpt_process_details '(SADABS; Bruker, 2000)'
_exptl_crystal_colour white
_exptl_crystal_density_diffrn 1.560
_exptl_crystal_density_method 'not measured'
_exptl_crystal_description block
_exptl_crystal_F_000 496
_exptl_crystal_size_max 0.15
_exptl_crystal_size_mid 0.14
_exptl_crystal_size_min 0.12
_refine_diff_density_max 0.407
_refine_diff_density_min -0.230
_refine_ls_extinction_method none
_refine_ls_goodness_of_fit_ref 1.100
_refine_ls_hydrogen_treatment mixed
_refine_ls_matrix_type full
_refine_ls_number_parameters 169
_refine_ls_number_reflns 1946
_refine_ls_number_restraints 0
_refine_ls_restrained_S_all 1.100
_refine_ls_R_factor_all 0.0773
_refine_ls_R_factor_gt 0.0588
_refine_ls_shift/su_max 0.000
_refine_ls_shift/su_mean 0.000
_refine_ls_structure_factor_coef Fsqd
_refine_ls_weighting_details 'calc w=1/[\s^2^(Fo^2^)+(0.0729P)^2^+0.0000P] where P=(Fo^2^+2Fc^2^)/3'
_refine_ls_weighting_scheme calc
_refine_ls_wR_factor_gt 0.1365
_refine_ls_wR_factor_ref 0.1466
_reflns_number_gt 1524
_reflns_number_total 1946
_reflns_threshold_expression I>2sigma(I)
_cod_data_source_file om2361.cif
_cod_data_source_block I
_cod_original_cell_volume 1001.2(3)
_cod_original_sg_symbol_H-M 'P 21/c'
_cod_database_code 2227872
_cod_database_fobs_code 2227872

loop_
_symmetry_equiv_pos_as_xyz
'x, y, z'
'-x, y+1/2, -z+1/2'
'-x, -y, -z'
'x, -y-1/2, z-1/2'

loop_
_atom_site_type_symbol
_atom_site_label
_atom_site_fract_x
_atom_site_fract_y
_atom_site_fract_z
_atom_site_U_iso_or_equiv
_atom_site_adp_type
_atom_site_calc_flag
_atom_site_refinement_flags
_atom_site_occupancy
_atom_site_disorder_assembly
_atom_site_disorder_group
C C1 1.1506(3) 0.78226(15) 0.2962(3) 0.0267(6) Uani d . 1 . .
C C2 0.9861(3) 0.77149(14) 0.2216(3) 0.0233(6) Uani d . 1 . .
C C3 0.8727(3) 0.82885(15) 0.1741(3) 0.0256(6) Uani d . 1 . .
H H3 0.8827 0.8858 0.1785 0.031 Uiso calc R 1 . .
C C4 0.7391(3) 0.78344(14) 0.1178(3) 0.0226(5) Uani d . 1 . .
C C5 0.5785(3) 0.81182(15) 0.0528(3) 0.0246(6) Uani d . 1 . .
C C6 0.6653(4) 0.51108(17) -0.0379(5) 0.0455(8) Uani d . 1 . .
H H6A 0.7149 0.4999 0.0790 0.055 Uiso calc R 1 . .
H H6B 0.7496 0.5242 -0.1223 0.055 Uiso calc R 1 . .
C C7 0.4237(3) 0.56416(16) 0.1024(4) 0.0380(7) Uani d . 1 . .
H H7A 0.3509 0.6107 0.1070 0.046 Uiso calc R 1 . .
H H7B 0.4666 0.5548 0.2233 0.046 Uiso calc R 1 . .
N N1 0.9196(2) 0.69726(13) 0.1933(3) 0.0266(5) Uani d . 1 . .
H H1 0.962(3) 0.6522(18) 0.220(4) 0.032 Uiso d . 1 . .
N N2 0.7696(2) 0.70254(12) 0.1296(3) 0.0262(5) Uani d . 1 . .
N N3 0.5556(3) 0.58226(14) -0.0224(3) 0.0399(7) Uani d . 1 . .
H H3A 0.604(4) 0.6268(19) 0.020(4) 0.048 Uiso d . 1 . .
H H3B 0.514(4) 0.5944(18) -0.130(4) 0.048 Uiso d . 1 . .
O O1 1.2097(2) 0.85001(11) 0.3144(3) 0.0454(6) Uani d . 1 . .
O O2 1.2193(2) 0.71272(11) 0.3390(3) 0.0360(5) Uani d . 1 . .
H H2 1.311(4) 0.7215(17) 0.394(4) 0.043 Uiso d . 1 . .
O O3 0.5431(2) 0.88609(10) 0.0779(3) 0.0360(5) Uani d . 1 . .
O O4 0.4901(2) 0.75870(11) -0.0188(3) 0.0358(5) Uani d . 1 . .
O O5 0.0107(3) 0.53912(14) 0.2765(4) 0.0528(7) Uani d . 1 . .
H H5A -0.077(5) 0.510(2) 0.316(5) 0.063 Uiso d . 1 . .
H H5B 0.093(5) 0.539(2) 0.346(5) 0.063 Uiso d . 1 . .
O O6 0.2621(2) 0.51492(13) 0.5325(3) 0.0476(6) Uani d . 1 . .
H H6C 0.323(4) 0.472(2) 0.486(5) 0.057 Uiso d . 1 . .
H H6D 0.320(4) 0.549(2) 0.556(5) 0.057 Uiso d . 1 . .

loop_
_atom_site_aniso_label
_atom_site_aniso_U_11
_atom_site_aniso_U_22
_atom_site_aniso_U_33
_atom_site_aniso_U_12
_atom_site_aniso_U_13
_atom_site_aniso_U_23
C1 0.0215(13) 0.0285(14) 0.0299(15) 0.0002(11) -0.0059(11) 0.0006(11)
C2 0.0199(12) 0.0226(13) 0.0272(14) -0.0006(10) -0.0039(10) 0.0002(10)
C3 0.0205(13) 0.0193(12) 0.0369(15) -0.0020(9) -0.0056(10) -0.0016(10)
C4 0.0189(12) 0.0203(12) 0.0286(14) 0.0011(10) -0.0045(10) -0.0004(10)
C5 0.0159(12) 0.0228(13) 0.0351(15) -0.0025(10) -0.0040(10) 0.0030(11)
C6 0.0399(17) 0.0443(18) 0.052(2) -0.0078(14) 0.0024(14) -0.0050(15)
C7 0.0455(17) 0.0286(15) 0.0398(17) 0.0027(12) -0.0021(14) -0.0035(12)
N1 0.0191(11) 0.0186(11) 0.0417(14) 0.0025(9) -0.0092(9) 0.0022(9)
N2 0.0169(10) 0.0215(11) 0.0398(13) -0.0001(8) -0.0103(9) 0.0011(9)
N3 0.0616(17) 0.0210(12) 0.0370(15) -0.0144(11) -0.0069(12) -0.0007(10)
O1 0.0326(11) 0.0284(11) 0.0745(16) -0.0083(8) -0.0248(10) 0.0010(10)
O2 0.0195(9) 0.0284(10) 0.0597(14) -0.0004(8) -0.0183(9) 0.0030(9)
O3 0.0239(10) 0.0218(10) 0.0622(14) 0.0044(8) -0.0093(9) -0.0002(9)
O4 0.0221(9) 0.0282(10) 0.0566(13) -0.0002(8) -0.0167(9) -0.0048(9)
O5 0.0395(12) 0.0361(12) 0.0826(19) 0.0042(10) -0.0040(12) 0.0144(11)
O6 0.0345(12) 0.0334(12) 0.0748(17) -0.0035(9) -0.0015(11) -0.0107(11)

loop_
_atom_type_symbol
_atom_type_description
_atom_type_scat_dispersion_real
_atom_type_scat_dispersion_imag
_atom_type_scat_source
C C 0.0033 0.0016 'International Tables Vol C Tables 4.2.6.8 and 6.1.1.4'
H H 0.0000 0.0000 'International Tables Vol C Tables 4.2.6.8 and 6.1.1.4'
N N 0.0061 0.0033 'International Tables Vol C Tables 4.2.6.8 and 6.1.1.4'
O O 0.0106 0.0060 'International Tables Vol C Tables 4.2.6.8 and 6.1.1.4'

loop_
_geom_angle_atom_site_label_1
_geom_angle_atom_site_label_2
_geom_angle_atom_site_label_3
_geom_angle_site_symmetry_1
_geom_angle_site_symmetry_3
_geom_angle
_geom_angle_publ_flag
O1 C1 O2 . . 125.7(2) ?
O1 C1 C2 . . 121.4(2) ?
O2 C1 C2 . . 112.9(2) ?
N1 C2 C3 . . 106.9(2) ?
N1 C2 C1 . . 122.8(2) ?
C3 C2 C1 . . 130.3(2) ?
C2 C3 C4 . . 105.2(2) ?
C2 C3 H3 . . 127.4 ?
C4 C3 H3 . . 127.4 ?
N2 C4 C3 . . 110.4(2) ?
N2 C4 C5 . . 119.6(2) ?
C3 C4 C5 . . 130.0(2) ?
O4 C5 O3 . . 126.1(2) ?
O4 C5 C4 . . 116.5(2) ?
O3 C5 C4 . . 117.5(2) ?
N3 C6 C7 . 3_665 111.0(2) ?
N3 C6 H6A . . 109.4 ?
C7 C6 H6A 3_665 . 109.4 ?
N3 C6 H6B . . 109.4 ?
C7 C6 H6B 3_665 . 109.4 ?
H6A C6 H6B . . 108.0 ?
N3 C7 C6 . 3_665 109.4(2) ?
N3 C7 H7A . . 109.8 ?
C6 C7 H7A 3_665 . 109.8 ?
N3 C7 H7B . . 109.8 ?
C6 C7 H7B 3_665 . 109.8 ?
H7A C7 H7B . . 108.2 ?
N2 N1 C2 . . 112.3(2) ?
N2 N1 H1 . . 122.4(18) ?
C2 N1 H1 . . 125.1(19) ?
N1 N2 C4 . . 105.21(19) ?
C7 N3 C6 . . 111.1(2) ?
C7 N3 H3A . . 106(2) ?
C6 N3 H3A . . 113(2) ?
C7 N3 H3B . . 108(2) ?
C6 N3 H3B . . 110(2) ?
H3A N3 H3B . . 108(3) ?
C1 O2 H2 . . 110.5(18) ?
H5A O5 H5B . . 117(3) ?
H6C O6 H6D . . 107(3) ?

loop_
_geom_bond_atom_site_label_1
_geom_bond_atom_site_label_2
_geom_bond_site_symmetry_2
_geom_bond_distance
_geom_bond_publ_flag
C1 O1 . 1.213(3) ?
C1 O2 . 1.304(3) ?
C1 C2 . 1.481(3) ?
C2 N1 . 1.342(3) ?
C2 C3 . 1.369(3) ?
C3 C4 . 1.395(3) ?
C3 H3 . 0.9300 ?
C4 N2 . 1.341(3) ?
C4 C5 . 1.489(3) ?
C5 O4 . 1.248(3) ?
C5 O3 . 1.256(3) ?
C6 N3 . 1.480(4) ?
C6 C7 3_665 1.504(4) ?
C6 H6A . 0.9700 ?
C6 H6B . 0.9700 ?
C7 N3 . 1.476(4) ?
C7 C6 3_665 1.504(4) ?
C7 H7A . 0.9700 ?
C7 H7B . 0.9700 ?
N1 N2 . 1.333(3) ?
N1 H1 . 0.84(3) ?
N3 H3A . 0.88(3) ?
N3 H3B . 0.88(3) ?
O2 H2 . 0.87(3) ?
O5 H5A . 0.92(4) ?
O5 H5B . 0.85(4) ?
O6 H6C . 0.93(3) ?
O6 H6D . 0.76(3) ?

loop_
_geom_hbond_atom_site_label_D
_geom_hbond_atom_site_label_H
_geom_hbond_atom_site_label_A
_geom_hbond_site_symmetry_A
_geom_hbond_distance_DH
_geom_hbond_distance_HA
_geom_hbond_distance_DA
_geom_hbond_angle_DHA
N1 H1 O5 1_655 0.84(3) 1.93(3) 2.746(3) 167(3)
O2 H2 O4 4_676 0.87(3) 1.65(3) 2.520(2) 175(3)
N3 H3A O4 . 0.88(3) 2.36(3) 2.918(3) 121(2)
N3 H3A N2 . 0.88(3) 2.01(3) 2.865(3) 162(3)
N3 H3B O3 4_575 0.88(3) 2.20(3) 2.999(3) 150(3)
O5 H5B O6 . 0.85(4) 2.00(4) 2.831(3) 166(3)
O5 H5A O6 3_566 0.92(4) 1.96(4) 2.833(3) 157(3)
O6 H6C O3 2_645 0.93(3) 1.85(3) 2.779(3) 173(3)
O6 H6D O3 4_576 0.76(3) 2.14(3) 2.858(3) 158(4)
C6 H6B O5 3_665 0.97 2.53 3.348(4) 141.7
C7 H7A O1 4_475 0.97 2.53 3.091(3) 116.8
